data_4027441
loop_
_publ_author_name
'Alexander J. Cresswell'
'Stephen G. Davies'
'James A. Lee'
'Melloney J. Morris'
'Paul M. Roberts'
'James E. Thomson'

_publ_contact_author 'Stephen G. Davies'
_publ_contact_author_email steve.davies@chem.ox.ac.uk
_publ_contact_author_fax '+44 1865 275633'
_publ_contact_author_phone '+44 1865 275695'
_publ_section_title
;
 Diastereodivergent Hydroxyfluorination of Cyclic and Acyclic Allylic
 Amines: Synthesis of 4-Deoxy-4-fluorophytosphingosines
;
_journal_name_full 'Journal of Organic Chemistry'
_journal_page_first 7262
_journal_page_last 7281
_journal_paper_doi 10.1021/jo301056r
_journal_volume 77
_journal_year 2012
_chemical_formula_moiety 'C27 H29 F1 N2 O4'
_chemical_formula_sum 'C27 H29 F N2 O4'
_chemical_formula_weight 464.54
_space_group_IT_number 14
_symmetry_cell_setting monoclinic
_symmetry_space_group_name_Hall '-P 2yn'
_symmetry_space_group_name_H-M 'P 1 21/n 1'
_atom_sites_solution_hydrogens geom
_atom_sites_solution_primary direct
_cell_angle_alpha 90
_cell_angle_beta 97.3110(7)
_cell_angle_gamma 90
_cell_formula_units_Z 4
_cell_length_a 8.53210(10)
_cell_length_b 15.4179(2)
_cell_length_c 18.4954(3)
_cell_measurement_reflns_used 5297
_cell_measurement_temperature 150
_cell_measurement_theta_max 27
_cell_measurement_theta_min 5
_cell_volume 2413.24(6)
_computing_cell_refinement 'DENZO/SCALEPACK (Otwinowski & Minor, 1997)'
_computing_data_collection 'COLLECT (Nonius, 1997-2001).'
_computing_data_reduction 'DENZO/SCALEPACK (Otwinowski & Minor, 1997)'
_computing_molecular_graphics 'CAMERON (Watkin et al., 1996)'
_computing_publication_material 'CRYSTALS (Betteridge et al., 2003)'
_computing_structure_refinement 'CRYSTALS (Betteridge et al., 2003)'
_computing_structure_solution 'SIR92 (Altomare et al., 1994)'
_diffrn_ambient_temperature 150
_diffrn_measured_fraction_theta_full 0.990
_diffrn_measured_fraction_theta_max 0.988
_diffrn_measurement_device 'Nonius KappaCCD'
_diffrn_measurement_device_type Area
_diffrn_measurement_method \w
_diffrn_radiation_monochromator graphite
_diffrn_radiation_type 'Mo K\a'
_diffrn_radiation_wavelength 0.71073
_diffrn_reflns_av_R_equivalents 0.018
_diffrn_reflns_limit_h_max 11
_diffrn_reflns_limit_h_min -11
_diffrn_reflns_limit_k_max 19
_diffrn_reflns_limit_k_min -14
_diffrn_reflns_limit_l_max 23
_diffrn_reflns_limit_l_min -23
_diffrn_reflns_number 8881
_diffrn_reflns_theta_full 26.905
_diffrn_reflns_theta_max 27.455
_diffrn_reflns_theta_min 5.173
_diffrn_standards_number 0
_exptl_absorpt_coefficient_mu 0.091
_exptl_absorpt_correction_T_max 0.99
_exptl_absorpt_correction_T_min 0.98
_exptl_absorpt_correction_type multi-scan
_exptl_absorpt_process_details 'DENZO/SCALEPACK (Otwinowski & Minor, 1997)'
_exptl_crystal_colour colourless
_exptl_crystal_density_diffrn 1.279
_exptl_crystal_description plate
_exptl_crystal_F_000 984
_exptl_crystal_size_max 0.22
_exptl_crystal_size_mid 0.19
_exptl_crystal_size_min 0.10
_refine_diff_density_max 0.30
_refine_diff_density_min -0.28
_refine_ls_extinction_method none
_refine_ls_goodness_of_fit_ref 0.9927
_refine_ls_hydrogen_treatment constr
_refine_ls_matrix_type full
_refine_ls_number_parameters 307
_refine_ls_number_reflns 5438
_refine_ls_number_restraints 0
_refine_ls_R_factor_all 0.0547
_refine_ls_R_factor_gt 0.0420
_refine_ls_shift/su_max 0.000580
_refine_ls_structure_factor_coef Fsqd
_refine_ls_weighting_details
;
Method= Modified Sheldrick
w=1/[\s^2^(F^2^) + ( 0.04P)^2^ + 1.00P]
,where P=(max(Fo^2^,0) + 2Fc^2^)/3
;
_refine_ls_weighting_scheme calc
_refine_ls_wR_factor_all 0.0995
_refine_ls_wR_factor_gt 0.0929
_refine_ls_wR_factor_ref 0.0995
_reflns_limit_h_max 10
_reflns_limit_h_min -11
_reflns_limit_k_max 19
_reflns_limit_k_min 0
_reflns_limit_l_max 23
_reflns_limit_l_min 0
_reflns_number_gt 4502
_reflns_number_total 5438
_reflns_threshold_expression I>2.0\s(I)
_oxford_diffrn_Wilson_B_factor 2.44
_oxford_diffrn_Wilson_scale 1.78
_oxford_refine_ls_r_factor_ref 0.0547
_oxford_refine_ls_scale 0.7740(17)
_oxford_reflns_number_all 5438
_oxford_reflns_threshold_expression_ref I>-3.0\s(I)
_cod_data_source_file jo301056r_si_001_10.cif
_cod_data_source_block 62(p-NO2benzoate)
_cod_original_sg_symbol_H-M 'P 1 21/n 1 '
_cod_original_formula_sum 'C27 H29 F1 N2 O4'
_cod_database_code 4027441

loop_
_symmetry_equiv_pos_as_xyz
x,y,z
-x,-y,-z
-x+1/2,y+1/2,-z+1/2
x+1/2,-y+1/2,z+1/2

loop_
_atom_site_label
_atom_site_type_symbol
_atom_site_fract_x
_atom_site_fract_y
_atom_site_fract_z
_atom_site_U_iso_or_equiv
_atom_site_occupancy
_atom_site_adp_type
_atom_site_refinement_flags_posn
F1 F 0.67958(9) 0.99278(5) 0.46793(4) 0.0307 1.0000 Uani .
C2 C 0.64758(15) 0.93422(8) 0.40908(6) 0.0249 1.0000 Uani .
C3 C 0.73101(14) 0.84959(8) 0.42983(6) 0.0240 1.0000 Uani .
O4 O 0.65272(10) 0.80688(5) 0.48596(4) 0.0251 1.0000 Uani .
C5 C 0.61482(14) 0.72279(8) 0.47628(6) 0.0238 1.0000 Uani .
O6 O 0.63362(12) 0.68054(6) 0.42314(5) 0.0340 1.0000 Uani .
C7 C 0.54241(13) 0.68730(8) 0.53958(6) 0.0230 1.0000 Uani .
C8 C 0.45337(15) 0.61151(8) 0.52857(7) 0.0262 1.0000 Uani .
C9 C 0.38034(15) 0.57677(8) 0.58469(7) 0.0272 1.0000 Uani .
C10 C 0.40246(14) 0.61803(8) 0.65151(7) 0.0244 1.0000 Uani .
N11 N 0.32452(13) 0.58179(7) 0.71159(6) 0.0300 1.0000 Uani .
O12 O 0.22575(14) 0.52506(8) 0.69750(6) 0.0488 1.0000 Uani .
O13 O 0.36204(14) 0.61049(8) 0.77263(5) 0.0517 1.0000 Uani .
C14 C 0.49268(15) 0.69205(8) 0.66465(7) 0.0271 1.0000 Uani .
C15 C 0.56225(14) 0.72745(8) 0.60740(7) 0.0256 1.0000 Uani .
C16 C 0.90300(15) 0.86240(8) 0.46025(7) 0.0271 1.0000 Uani .
N17 N 0.99262(12) 0.78115(7) 0.46284(6) 0.0266 1.0000 Uani .
C18 C 1.13776(15) 0.78902(9) 0.51443(7) 0.0309 1.0000 Uani .
C19 C 1.10811(15) 0.78760(8) 0.59311(7) 0.0285 1.0000 Uani .
C20 C 1.00083(16) 0.72994(9) 0.61729(7) 0.0340 1.0000 Uani .
C21 C 0.98139(19) 0.72534(11) 0.69044(8) 0.0428 1.0000 Uani .
C22 C 1.06857(19) 0.77824(11) 0.74056(8) 0.0444 1.0000 Uani .
C23 C 1.1747(2) 0.83608(11) 0.71739(9) 0.0467 1.0000 Uani .
C24 C 1.19379(17) 0.84107(9) 0.64416(9) 0.0383 1.0000 Uani .
C25 C 1.03105(17) 0.75902(9) 0.38993(7) 0.0330 1.0000 Uani .
C26 C 1.09804(16) 0.66908(9) 0.38520(7) 0.0301 1.0000 Uani .
C27 C 1.22847(17) 0.65519(10) 0.34875(7) 0.0359 1.0000 Uani .
C28 C 1.28664(18) 0.57199(11) 0.34082(8) 0.0406 1.0000 Uani .
C29 C 1.21522(18) 0.50220(10) 0.36978(9) 0.0421 1.0000 Uani .
C30 C 1.08627(19) 0.51547(10) 0.40678(10) 0.0454 1.0000 Uani .
C31 C 1.02769(17) 0.59835(10) 0.41430(9) 0.0399 1.0000 Uani .
C32 C 0.47069(15) 0.92848(8) 0.38886(7) 0.0283 1.0000 Uani .
C33 C 0.39670(16) 1.01474(9) 0.36234(8) 0.0338 1.0000 Uani .
C34 C 0.21750(17) 1.01035(11) 0.34797(9) 0.0433 1.0000 Uani .
H21 H 0.6997 0.9598 0.3679 0.0297 1.0000 Uiso R
H31 H 0.7239 0.8126 0.3855 0.0280 1.0000 Uiso R
H81 H 0.4407 0.5844 0.4808 0.0318 1.0000 Uiso R
H91 H 0.3165 0.5255 0.5770 0.0324 1.0000 Uiso R
H141 H 0.5072 0.7187 0.7122 0.0320 1.0000 Uiso R
H151 H 0.6246 0.7797 0.6153 0.0304 1.0000 Uiso R
H161 H 0.9047 0.8856 0.5096 0.0320 1.0000 Uiso R
H162 H 0.9451 0.9068 0.4291 0.0326 1.0000 Uiso R
H182 H 1.1983 0.8434 0.5046 0.0371 1.0000 Uiso R
H181 H 1.2055 0.7381 0.5068 0.0369 1.0000 Uiso R
H201 H 0.9411 0.6924 0.5830 0.0403 1.0000 Uiso R
H211 H 0.9082 0.6845 0.7069 0.0512 1.0000 Uiso R
H221 H 1.0548 0.7746 0.7918 0.0527 1.0000 Uiso R
H231 H 1.2353 0.8728 0.7509 0.0565 1.0000 Uiso R
H241 H 1.2669 0.8822 0.6274 0.0449 1.0000 Uiso R
H252 H 1.1078 0.8026 0.3744 0.0412 1.0000 Uiso R
H251 H 0.9309 0.7622 0.3561 0.0413 1.0000 Uiso R
H271 H 1.2785 0.7033 0.3291 0.0449 1.0000 Uiso R
H281 H 1.3793 0.5637 0.3151 0.0474 1.0000 Uiso R
H291 H 1.2546 0.4438 0.3646 0.0491 1.0000 Uiso R
H301 H 1.0360 0.4666 0.4266 0.0544 1.0000 Uiso R
H311 H 0.9337 0.6077 0.4402 0.0480 1.0000 Uiso R
H322 H 0.4214 0.9084 0.4324 0.0334 1.0000 Uiso R
H321 H 0.4508 0.8840 0.3487 0.0343 1.0000 Uiso R
H331 H 0.4285 1.0597 0.4004 0.0416 1.0000 Uiso R
H332 H 0.4392 1.0314 0.3175 0.0416 1.0000 Uiso R
H342 H 0.1744 1.0671 0.3321 0.0635 1.0000 Uiso R
H341 H 0.1778 0.9940 0.3927 0.0635 1.0000 Uiso R
H343 H 0.1862 0.9668 0.3102 0.0634 1.0000 Uiso R

loop_
_atom_site_aniso_label
_atom_site_aniso_U_11
_atom_site_aniso_U_22
_atom_site_aniso_U_33
_atom_site_aniso_U_23
_atom_site_aniso_U_13
_atom_site_aniso_U_12
F1 0.0357(4) 0.0259(4) 0.0305(4) -0.0039(3) 0.0041(3) 0.0039(3)
C2 0.0307(6) 0.0228(6) 0.0224(6) -0.0003(5) 0.0083(5) 0.0022(5)
C3 0.0288(6) 0.0226(6) 0.0225(6) 0.0023(5) 0.0102(5) 0.0026(5)
O4 0.0309(4) 0.0217(4) 0.0242(4) 0.0026(3) 0.0097(3) 0.0006(3)
C5 0.0233(6) 0.0240(6) 0.0238(6) 0.0018(5) 0.0021(5) 0.0013(5)
O6 0.0454(6) 0.0307(5) 0.0274(5) -0.0042(4) 0.0104(4) -0.0060(4)
C7 0.0215(5) 0.0234(6) 0.0238(6) 0.0031(5) 0.0020(4) 0.0038(5)
C8 0.0299(6) 0.0250(6) 0.0229(6) 0.0000(5) 0.0002(5) 0.0000(5)
C9 0.0290(6) 0.0243(6) 0.0273(6) 0.0014(5) 0.0002(5) -0.0033(5)
C10 0.0236(6) 0.0253(6) 0.0245(6) 0.0045(5) 0.0045(5) 0.0020(5)
N11 0.0312(6) 0.0307(6) 0.0287(6) 0.0040(5) 0.0061(4) -0.0019(5)
O12 0.0554(7) 0.0507(7) 0.0410(6) 0.0055(5) 0.0089(5) -0.0257(6)
O13 0.0684(8) 0.0630(8) 0.0269(5) -0.0069(5) 0.0177(5) -0.0250(6)
C14 0.0305(6) 0.0273(6) 0.0237(6) -0.0021(5) 0.0042(5) -0.0005(5)
C15 0.0272(6) 0.0226(6) 0.0271(6) 0.0003(5) 0.0041(5) -0.0011(5)
C16 0.0292(6) 0.0224(6) 0.0310(6) 0.0019(5) 0.0083(5) 0.0029(5)
N17 0.0277(5) 0.0253(5) 0.0277(5) 0.0014(4) 0.0067(4) 0.0051(4)
C18 0.0238(6) 0.0295(7) 0.0400(7) 0.0019(6) 0.0061(5) 0.0021(5)
C19 0.0249(6) 0.0235(6) 0.0361(7) 0.0002(5) -0.0004(5) 0.0051(5)
C20 0.0352(7) 0.0343(7) 0.0309(7) 0.0008(6) -0.0022(5) -0.0054(6)
C21 0.0444(8) 0.0500(9) 0.0332(7) 0.0067(7) 0.0016(6) -0.0032(7)
C22 0.0498(9) 0.0514(10) 0.0300(7) -0.0020(7) -0.0028(6) 0.0141(7)
C23 0.0506(9) 0.0388(8) 0.0458(9) -0.0134(7) -0.0130(7) 0.0055(7)
C24 0.0366(7) 0.0270(7) 0.0490(9) -0.0034(6) -0.0031(6) -0.0012(6)
C25 0.0387(7) 0.0324(7) 0.0300(7) 0.0049(6) 0.0126(6) 0.0099(6)
C26 0.0317(7) 0.0323(7) 0.0261(6) -0.0010(5) 0.0033(5) 0.0078(5)
C27 0.0375(7) 0.0423(8) 0.0288(7) 0.0014(6) 0.0081(6) 0.0105(6)
C28 0.0383(8) 0.0512(9) 0.0322(7) -0.0079(7) 0.0040(6) 0.0176(7)
C29 0.0388(8) 0.0360(8) 0.0474(9) -0.0145(7) -0.0099(6) 0.0143(6)
C30 0.0392(8) 0.0316(8) 0.0643(10) -0.0032(7) 0.0023(7) 0.0007(6)
C31 0.0341(7) 0.0337(8) 0.0533(9) -0.0018(7) 0.0111(6) 0.0044(6)
C32 0.0296(6) 0.0278(6) 0.0279(6) 0.0027(5) 0.0055(5) 0.0035(5)
C33 0.0324(7) 0.0343(7) 0.0349(7) 0.0093(6) 0.0053(5) 0.0061(6)
C34 0.0341(8) 0.0512(9) 0.0441(8) 0.0131(7) 0.0032(6) 0.0084(7)

loop_
_atom_type_symbol
_atom_type_scat_dispersion_real
_atom_type_scat_dispersion_imag
_atom_type_scat_Cromer_Mann_a1
_atom_type_scat_Cromer_Mann_b1
_atom_type_scat_Cromer_Mann_a2
_atom_type_scat_Cromer_Mann_b2
_atom_type_scat_Cromer_Mann_a3
_atom_type_scat_Cromer_Mann_b3
_atom_type_scat_Cromer_Mann_a4
_atom_type_scat_Cromer_Mann_b4
_atom_type_scat_Cromer_Mann_c
_atom_type_scat_source
C 0.0033 0.0016 2.3100 20.8439 1.0200 10.2075 1.5886 0.5687 0.8650 51.6512 0.2156 'International Tables Vol C 4.2.6.8 and 6.1.1.4'
H 0.0000 0.0000 0.4930 10.5109 0.3229 26.1257 0.1402 3.1424 0.0408 57.7998 0.0030 'International Tables Vol C 4.2.6.8 and 6.1.1.4'
F 0.0171 0.0103 3.5392 10.2825 2.6412 4.2944 1.5170 0.2615 1.0243 26.1476 0.2776 'International Tables Vol C 4.2.6.8 and 6.1.1.4'
N 0.0061 0.0033 12.2126 0.0057 3.1322 9.8933 2.0125 28.9975 1.1663 0.5826 -11.5290 'International Tables Vol C 4.2.6.8 and 6.1.1.4'
O 0.0106 0.0060 3.0485 13.2771 2.2868 5.7011 1.5463 0.3239 0.8670 32.9089 0.2508 'International Tables Vol C 4.2.6.8 and 6.1.1.4'

loop_
_geom_angle_atom_site_label_1
_geom_angle_atom_site_label_2
_geom_angle_atom_site_label_3
_geom_angle
_geom_angle_publ_flag
F1 C2 C3 108.49(10) yes
F1 C2 C32 108.48(10) yes
C3 C2 C32 115.81(10) yes
F1 C2 H21 105.7 no
C3 C2 H21 106.9 no
C32 C2 H21 111.0 no
C2 C3 O4 109.04(9) yes
C2 C3 C16 112.57(10) yes
O4 C3 C16 107.67(9) yes
C2 C3 H31 107.9 no
O4 C3 H31 110.0 no
C16 C3 H31 109.6 no
C3 O4 C5 117.68(9) yes
O4 C5 O6 125.11(11) yes
O4 C5 C7 111.43(10) yes
O6 C5 C7 123.45(11) yes
C5 C7 C8 117.64(11) yes
C5 C7 C15 121.92(11) yes
C8 C7 C15 120.44(11) yes
C7 C8 C9 120.23(11) yes
C7 C8 H81 119.3 no
C9 C8 H81 120.5 no
C8 C9 C10 117.98(12) yes
C8 C9 H91 120.5 no
C10 C9 H91 121.5 no
C9 C10 N11 118.42(11) yes
C9 C10 C14 123.21(11) yes
N11 C10 C14 118.37(11) yes
C10 N11 O12 118.43(11) yes
C10 N11 O13 118.06(11) yes
O12 N11 O13 123.51(11) yes
C10 C14 C15 118.24(11) yes
C10 C14 H141 121.1 no
C15 C14 H141 120.6 no
C14 C15 C7 119.86(11) yes
C14 C15 H151 119.6 no
C7 C15 H151 120.6 no
C3 C16 N17 112.16(10) yes
C3 C16 H161 107.0 no
N17 C16 H161 109.6 no
C3 C16 H162 106.2 no
N17 C16 H162 112.6 no
H161 C16 H162 109.0 no
C16 N17 C18 110.12(10) yes
C16 N17 C25 110.20(10) yes
C18 N17 C25 110.34(10) yes
N17 C18 C19 113.23(10) yes
N17 C18 H182 111.0 no
C19 C18 H182 109.7 no
N17 C18 H181 107.4 no
C19 C18 H181 107.3 no
H182 C18 H181 108.0 no
C18 C19 C20 121.18(12) yes
C18 C19 C24 120.58(12) yes
C20 C19 C24 118.15(13) yes
C19 C20 C21 120.82(13) yes
C19 C20 H201 119.4 no
C21 C20 H201 119.8 no
C20 C21 C22 120.30(15) yes
C20 C21 H211 120.3 no
C22 C21 H211 119.4 no
C21 C22 C23 119.57(14) yes
C21 C22 H221 120.0 no
C23 C22 H221 120.4 no
C22 C23 C24 120.22(14) yes
C22 C23 H231 120.7 no
C24 C23 H231 119.0 no
C19 C24 C23 120.92(14) yes
C19 C24 H241 118.4 no
C23 C24 H241 120.7 no
N17 C25 C26 113.45(11) yes
N17 C25 H252 109.6 no
C26 C25 H252 109.5 no
N17 C25 H251 107.0 no
C26 C25 H251 108.1 no
H252 C25 H251 109.0 no
C25 C26 C27 120.21(13) yes
C25 C26 C31 121.03(12) yes
C27 C26 C31 118.71(13) yes
C26 C27 C28 120.82(14) yes
C26 C27 H271 119.4 no
C28 C27 H271 119.8 no
C27 C28 C29 119.87(13) yes
C27 C28 H281 119.4 no
C29 C28 H281 120.7 no
C28 C29 C30 119.72(14) yes
C28 C29 H291 120.7 no
C30 C29 H291 119.6 no
C29 C30 C31 120.40(15) yes
C29 C30 H301 119.6 no
C31 C30 H301 120.0 no
C26 C31 C30 120.47(14) yes
C26 C31 H311 119.2 no
C30 C31 H311 120.3 no
C2 C32 C33 112.83(11) yes
C2 C32 H322 109.1 no
C33 C32 H322 109.2 no
C2 C32 H321 106.9 no
C33 C32 H321 109.4 no
H322 C32 H321 109.4 no
C32 C33 C34 112.54(12) yes
C32 C33 H331 108.3 no
C34 C33 H331 109.3 no
C32 C33 H332 108.5 no
C34 C33 H332 109.6 no
H331 C33 H332 108.5 no
C33 C34 H342 110.1 no
C33 C34 H341 108.4 no
H342 C34 H341 109.3 no
C33 C34 H343 109.4 no
H342 C34 H343 109.9 no
H341 C34 H343 109.8 no

loop_
_geom_bond_atom_site_label_1
_geom_bond_atom_site_label_2
_geom_bond_distance
_geom_bond_publ_flag
F1 C2 1.4138(14) yes
C2 C3 1.5123(17) yes
C2 C32 1.5106(17) yes
C2 H21 1.010 no
C3 O4 1.4609(14) yes
C3 C16 1.5162(17) yes
C3 H31 0.995 no
O4 C5 1.3426(15) yes
C5 O6 1.2067(15) yes
C5 C7 1.4953(16) yes
C7 C8 1.3945(17) yes
C7 C15 1.3897(17) yes
C8 C9 1.3846(18) yes
C8 H81 0.970 no
C9 C10 1.3814(18) yes
C9 H91 0.961 no
C10 N11 1.4755(15) yes
C10 C14 1.3807(18) yes
N11 O12 1.2196(15) yes
N11 O13 1.2169(15) yes
C14 C15 1.3897(17) yes
C14 H141 0.964 no
C15 H151 0.966 no
C16 N17 1.4652(15) yes
C16 H161 0.978 no
C16 H162 0.990 no
N17 C18 1.4690(17) yes
N17 C25 1.4679(16) yes
C18 C19 1.5085(19) yes
C18 H182 1.014 no
C18 H181 0.995 no
C19 C20 1.3902(19) yes
C19 C24 1.3893(19) yes
C20 C21 1.386(2) yes
C20 H201 0.956 no
C21 C22 1.379(2) yes
C21 H211 0.964 no
C22 C23 1.377(2) yes
C22 H221 0.971 no
C23 C24 1.387(2) yes
C23 H231 0.944 no
C24 H241 0.968 no
C25 C26 1.5067(18) yes
C25 H252 1.005 no
C25 H251 0.994 no
C26 C27 1.3892(18) yes
C26 C31 1.386(2) yes
C27 C28 1.390(2) yes
C27 H271 0.951 no
C28 C29 1.378(2) yes
C28 H281 0.981 no
C29 C30 1.383(2) yes
C29 H291 0.970 no
C30 C31 1.386(2) yes
C30 H301 0.961 no
C31 H311 0.995 no
C32 C33 1.5260(18) yes
C32 H322 1.003 no
C32 H321 1.010 no
C33 C34 1.520(2) yes
C33 H331 1.002 no
C33 H332 0.980 no
C34 H342 0.979 no
C34 H341 0.967 no
C34 H343 0.981 no

loop_
_geom_hbond_atom_site_label_D
_geom_hbond_atom_site_label_H
_geom_hbond_atom_site_label_A
_geom_hbond_site_symmetry_A
_geom_hbond_angle_DHA
_geom_hbond_distance_DH
_geom_hbond_distance_HA
_geom_hbond_distance_DA
_geom_hbond_publ_flag
C22 H221 O6 4_565 150 0.97 2.53 3.412(2) yes
C23 H231 O12 3_656 147 0.94 2.54 3.369(2) yes
C25 H251 O13 4_564 123 0.99 2.52 3.168(2) yes
